data_4511746
loop_
_publ_author_name
'Li, Shaobin'
'Ma, Huiyuan'
'Pang, Haijun'
'Zhang, Li'

_publ_section_title
;
 Assembly of Six Polyoxometalate-Based Hybrid Compounds from a Simple
 Supramolecule to a Complicated Pseudorotaxane Framework via Tuning the pH
 of the Reaction Systems
;
_journal_issue 9
_journal_name_full 'Crystal Growth &amp; Design'
_journal_page_first 4450
_journal_paper_doi 10.1021/cg5005352
_journal_volume 14
_journal_year 2014
_chemical_formula_moiety 'C35 H41 Cu N10 O63 P2 W18, C14 H14 N4, 2H2O'
_chemical_formula_sum 'C49 H55 Cu N14 O65 P2 W18'
_chemical_formula_weight 5318.62
_chemical_name_systematic
; 
 ? 
;
_space_group_IT_number 2
_symmetry_cell_setting triclinic
_symmetry_space_group_name_Hall '-P 1'
_symmetry_space_group_name_H-M 'P -1'
_atom_sites_solution_hydrogens geom
_atom_sites_solution_primary direct
_atom_sites_solution_secondary difmap
_audit_creation_method SHELXL-97
_cell_angle_alpha 88.425(5)
_cell_angle_beta 83.881(5)
_cell_angle_gamma 81.521(5)
_cell_formula_units_Z 2
_cell_length_a 14.505(5)
_cell_length_b 15.007(5)
_cell_length_c 22.506(5)
_cell_measurement_reflns_used 7491
_cell_measurement_temperature 293(2)
_cell_measurement_theta_max 28.20
_cell_measurement_theta_min 2.19
_cell_volume 4818(3)
_computing_cell_refinement 'Bruker SMART'
_computing_data_collection 'Bruker SMART'
_computing_data_reduction 'Bruker SMART'
_computing_molecular_graphics 'Bruker SMART'
_computing_publication_material 'Bruker SMART'
_computing_structure_refinement 'SHELXL-97 (Sheldrick, 1997)'
_computing_structure_solution 'SHELXS-97 (Sheldrick, 1990)'
_diffrn_ambient_temperature 293(2)
_diffrn_measured_fraction_theta_full 0.985
_diffrn_measured_fraction_theta_max 0.985
_diffrn_radiation_monochromator graphite
_diffrn_radiation_source 'fine-focus sealed tube'
_diffrn_radiation_type MoK\a
_diffrn_radiation_wavelength 0.71069
_diffrn_reflns_av_R_equivalents 0.0419
_diffrn_reflns_av_sigmaI/netI 0.0853
_diffrn_reflns_limit_h_max 16
_diffrn_reflns_limit_h_min -17
_diffrn_reflns_limit_k_max 12
_diffrn_reflns_limit_k_min -17
_diffrn_reflns_limit_l_max 26
_diffrn_reflns_limit_l_min -25
_diffrn_reflns_number 24119
_diffrn_reflns_theta_full 25.00
_diffrn_reflns_theta_max 25.00
_diffrn_reflns_theta_min 0.91
_exptl_absorpt_coefficient_mu 21.743
_exptl_absorpt_correction_T_max 0.004
_exptl_absorpt_correction_T_min 0.003
_exptl_absorpt_correction_type multi-scan
_exptl_absorpt_process_details '(SADABS; Sheldrick, 2003)'
_exptl_crystal_density_diffrn 3.659
_exptl_crystal_density_method 'not measured'
_exptl_crystal_F_000 4704.0
_exptl_crystal_size_max 0.28
_exptl_crystal_size_mid 0.26
_exptl_crystal_size_min 0.26
_refine_diff_density_max 3.822
_refine_diff_density_min -5.253
_refine_diff_density_rms 0.558
_refine_ls_extinction_method none
_refine_ls_goodness_of_fit_ref 1.005
_refine_ls_hydrogen_treatment constr
_refine_ls_matrix_type full
_refine_ls_number_parameters 1349
_refine_ls_number_reflns 16719
_refine_ls_number_restraints 438
_refine_ls_restrained_S_all 0.993
_refine_ls_R_factor_all 0.0835
_refine_ls_R_factor_gt 0.0585
_refine_ls_shift/su_max 0.001
_refine_ls_shift/su_mean 0.000
_refine_ls_structure_factor_coef Fsqd
_refine_ls_weighting_details 'calc w=1/[\s^2^(Fo^2^)+(0.1019P)^2^+0.0000P] where P=(Fo^2^+2Fc^2^)/3'
_refine_ls_weighting_scheme calc
_refine_ls_wR_factor_gt 0.1486
_refine_ls_wR_factor_ref 0.1671
_reflns_number_gt 12258
_reflns_number_total 16974
_reflns_threshold_expression >2sigma(I)
_cod_data_source_file cg5005352_si_002.cif
_cod_data_source_block compound5
_cod_depositor_comments
;
The following automatic conversions were performed:

'_symmetry_cell_setting' value 'Triclinic' changed to 'triclinic'
according to
/usr/data/users/saulius/crontab/automatic-downloads/rss-feeds/ACS/lib/dictionaries/cif_core.dic
dictionary named 'cif_core.dic' version 2.4.2 from 2011-04-26.

Automatic conversion script
Id: cif_fix_values 2281 2013-09-26 08:29:07Z andrius 

 Adding full bibliography for 4511742--4511747.cif.
;
_cod_original_sg_symbol_H-M P-1
_cod_original_formula_sum 'C49 H55 Cu N14 O65 P2 W18 '
_cod_database_code 4511746

loop_
_symmetry_equiv_pos_as_xyz
'x, y, z'
'-x, -y, -z'

loop_
_atom_site_label
_atom_site_type_symbol
_atom_site_fract_x
_atom_site_fract_y
_atom_site_fract_z
_atom_site_U_iso_or_equiv
_atom_site_adp_type
_atom_site_occupancy
_atom_site_symmetry_multiplicity
_atom_site_calc_flag
_atom_site_refinement_flags
Cu1 Cu 0.28818(15) 0.86440(15) 0.14758(10) 0.0172(5) Uani 1 1 d .
W1 W 0.80189(5) 0.98331(5) 0.10047(3) 0.01555(18) Uani 1 1 d .
W2 W 0.60952(5) 0.59600(5) 0.21066(3) 0.01658(18) Uani 1 1 d .
W3 W 0.93825(5) 0.67365(5) 0.16692(3) 0.01354(17) Uani 1 1 d .
W4 W 0.53162(5) 0.84357(5) 0.21451(3) 0.01404(17) Uani 1 1 d .
W5 W 0.54428(5) 0.83657(5) 0.36210(3) 0.01503(18) Uani 1 1 d .
W6 W 0.95437(5) 0.66695(5) 0.32856(3) 0.01455(18) Uani 1 1 d .
W7 W 1.02153(5) 0.89876(5) 0.31731(3) 0.01541(18) Uani 1 1 d .
W8 W 0.59819(5) 1.07632(5) 0.20280(3) 0.01726(18) Uani 1 1 d .
W9 W 0.80050(6) 1.19971(5) 0.17752(4) 0.02055(19) Uani 1 1 d .
W10 W 1.00303(5) 1.11873(5) 0.23564(3) 0.01893(19) Uani 1 1 d .
W11 W 0.83528(5) 0.98229(5) 0.41078(3) 0.01623(18) Uani 1 1 d .
W12 W 0.61346(5) 1.06961(5) 0.35090(3) 0.01702(18) Uani 1 1 d .
W13 W 0.62827(5) 0.59211(5) 0.35874(3) 0.01868(19) Uani 1 1 d .
W14 W 1.00564(5) 0.90638(5) 0.15489(3) 0.01472(18) Uani 1 1 d .
W15 W 0.73533(5) 0.75038(5) 0.11127(3) 0.01455(17) Uani 1 1 d .
W16 W 0.76773(5) 0.75032(5) 0.42239(3) 0.01412(17) Uani 1 1 d .
W17 W 0.81532(5) 0.51348(5) 0.26359(3) 0.01937(19) Uani 1 1 d .
W18 W 0.81260(6) 1.19945(6) 0.32835(4) 0.0230(2) Uani 1 1 d .
P1 P 0.8149(3) 0.9927(3) 0.25639(18) 0.0063(9) Uani 1 1 d .
P2 P 0.7425(3) 0.7470(3) 0.26838(18) 0.0053(9) Uani 1 1 d .
O1 O 0.5389(10) 0.5440(10) 0.1730(6) 0.028(3) Uani 1 1 d .
O1W O 0.2391(10) 0.9370(10) 0.2228(6) 0.032(4) Uani 1 1 d .
O2 O 0.5717(8) 0.5626(9) 0.2908(5) 0.020(3) Uani 1 1 d .
O2W O 0.7028(11) 0.1833(12) 0.5027(7) 0.048(5) Uani 1 1 d .
O3 O 0.5741(9) 0.5378(9) 0.4146(5) 0.020(3) Uani 1 1 d .
O3W O 0.3171(14) 0.0922(13) 0.2309(9) 0.067(6) Uani 1 1 d .
O4 O 0.7207(8) 0.5016(9) 0.2143(5) 0.021(3) Uani 1 1 d U
O5 O 0.5404(8) 0.7116(8) 0.2202(5) 0.016(3) Uani 1 1 d .
O6 O 0.4730(8) 0.8440(8) 0.2959(5) 0.012(3) Uani 1 1 d U
O7 O 0.6858(8) 0.6468(9) 0.1475(5) 0.015(3) Uani 1 1 d U
O8 O 0.4545(8) 0.8515(9) 0.4195(5) 0.019(3) Uani 1 1 d U
O9 O 0.5557(8) 0.7071(8) 0.3605(5) 0.013(3) Uani 1 1 d U
O10 O 0.7125(8) 0.6503(8) 0.2735(5) 0.015(3) Uani 1 1 d U
O11 O 0.7312(8) 0.4990(8) 0.3324(5) 0.017(3) Uani 1 1 d .
O12 O 0.8807(9) 0.4087(9) 0.2563(6) 0.022(3) Uani 1 1 d U
O13 O 0.7144(9) 0.6476(9) 0.4006(5) 0.021(3) Uani 1 1 d .
O14 O 0.8883(8) 0.5746(9) 0.3126(5) 0.017(3) Uani 1 1 d .
O15 O 0.7486(9) 0.7345(9) 0.4973(5) 0.022(3) Uani 1 1 d .
O16 O 0.6519(8) 0.8160(8) 0.4046(5) 0.016(3) Uani 1 1 d .
O17 O 0.6269(9) 0.8181(9) 0.1523(5) 0.020(3) Uani 1 1 d .
O18 O 0.6516(8) 0.8160(8) 0.2766(5) 0.016(3) Uani 1 1 d U
O19 O 0.8050(7) 0.7535(8) 0.3182(5) 0.010(2) Uani 1 1 d .
O20 O 0.9698(8) 0.7909(8) 0.1487(5) 0.014(3) Uani 1 1 d U
O21 O 0.9761(8) 0.6833(8) 0.2443(6) 0.017(3) Uani 1 1 d .
O22 O 0.8887(8) 0.6797(8) 0.4067(5) 0.012(3) Uani 1 1 d U
O23 O 1.0569(9) 0.6048(9) 0.3452(6) 0.024(3) Uani 1 1 d U
O24 O 0.7943(7) 0.7556(8) 0.2061(5) 0.010(2) Uani 1 1 d U
O25 O 0.8587(8) 0.6850(8) 0.1038(5) 0.014(3) Uani 1 1 d U
O26 O 1.0358(9) 0.6081(9) 0.1312(6) 0.021(3) Uani 1 1 d .
O27 O 0.8755(8) 0.5761(8) 0.2001(5) 0.015(3) Uani 1 1 d U
O28 O 0.7015(9) 0.7393(10) 0.0426(6) 0.026(3) Uani 1 1 d U
O29 O 0.4343(8) 0.8567(8) 0.1770(6) 0.018(3) Uani 1 1 d .
O30 O 0.5486(8) 0.9628(9) 0.2184(6) 0.021(3) Uani 1 1 d U
O31 O 0.7848(9) 0.8612(9) 0.0987(5) 0.018(3) Uani 1 1 d U
O32 O 0.5613(8) 0.9590(9) 0.3508(5) 0.016(3) Uani 1 1 d U
O33 O 0.8201(9) 0.8568(9) 0.4210(5) 0.021(3) Uani 1 1 d .
O34 O 0.9873(8) 0.7846(8) 0.3364(5) 0.017(3) Uani 1 1 d U
O35 O 0.7082(8) 1.0050(8) 0.3947(5) 0.014(3) Uani 1 1 d U
O36 O 0.5339(9) 1.1205(10) 0.4052(6) 0.029(3) Uani 1 1 d .
O37 O 0.5501(8) 1.1083(9) 0.2823(6) 0.021(3) Uani 1 1 d .
O38 O 0.5096(9) 1.1306(10) 0.1656(6) 0.031(4) Uani 1 1 d .
O39 O 0.6814(8) 1.0135(9) 0.1425(5) 0.017(3) Uani 1 1 d U
O40 O 0.8509(8) 0.9444(9) 0.1964(5) 0.017(3) Uani 1 1 d U
O41 O 0.9355(8) 0.9496(9) 0.0908(5) 0.019(3) Uani 1 1 d .
O42 O 1.1165(8) 0.8824(9) 0.1191(6) 0.021(3) Uani 1 1 d .
O43 O 1.0271(8) 0.8750(9) 0.2354(5) 0.017(3) Uani 1 1 d .
O44 O 1.1367(9) 0.8774(9) 0.3278(6) 0.025(3) Uani 1 1 d .
O45 O 1.0134(8) 1.0298(9) 0.1768(5) 0.018(3) Uani 1 1 d U
O46 O 0.8221(8) 1.1054(9) 0.1247(5) 0.022(3) Uani 1 1 d U
O47 O 0.8614(7) 0.9441(8) 0.3086(5) 0.010(2) Uani 1 1 d U
O48 O 0.6780(8) 1.1650(9) 0.1972(6) 0.022(3) Uani 1 1 d .
O49 O 0.6907(8) 1.1613(9) 0.3372(6) 0.019(3) Uani 1 1 d .
O50 O 0.8274(9) 1.0089(9) 0.4849(6) 0.024(3) Uani 1 1 d .
O51 O 0.8486(8) 1.0991(9) 0.3789(6) 0.022(3) Uani 1 1 d .
O52 O 0.7957(9) 1.2857(9) 0.3774(6) 0.025(3) Uani 1 1 d U
O53 O 0.8465(8) 1.0898(8) 0.2514(5) 0.013(3) Uani 1 1 d U
O54 O 0.7081(8) 1.0033(8) 0.2680(5) 0.013(3) Uani 1 1 d U
O55 O 0.7764(9) 1.2603(9) 0.2557(6) 0.027(3) Uani 1 1 d .
O56 O 0.7767(9) 1.2890(9) 0.1323(6) 0.024(3) Uani 1 1 d U
O57 O 0.9402(9) 1.1986(9) 0.2994(6) 0.022(3) Uani 1 1 d .
O58 O 1.1087(9) 1.1573(10) 0.2233(7) 0.032(4) Uani 1 1 d .
O59 O 0.9305(8) 1.1981(9) 0.1822(5) 0.019(3) Uani 1 1 d U
O60 O 1.0265(8) 1.0254(8) 0.2908(5) 0.015(3) Uani 1 1 d U
O61 O 0.7850(10) 1.0121(9) 0.0284(6) 0.027(3) Uani 1 1 d .
O62 O 0.9669(9) 0.9452(9) 0.3931(5) 0.022(3) Uani 1 1 d U
N1 N 0.2945(11) 0.9803(11) 0.1048(7) 0.024(4) Uani 1 1 d .
N2 N 0.2399(11) 1.1169(11) 0.0766(7) 0.022(4) Uani 1 1 d .
N3 N -0.0615(11) 1.3949(11) 0.0562(7) 0.023(4) Uani 1 1 d .
N4 N -0.1789(12) 1.4932(12) 0.0898(8) 0.027(4) Uani 1 1 d U
N5 N 0.2663(11) 0.7511(11) 0.1927(7) 0.024(4) Uani 1 1 d U
N6 N 0.2860(11) 0.6294(12) 0.2486(7) 0.025(4) Uani 1 1 d .
N7 N 0.4750(13) 0.3771(12) 0.3972(7) 0.029(4) Uani 1 1 d .
N8 N 0.5919(13) 0.3013(13) 0.4378(8) 0.037(5) Uani 1 1 d .
N9 N 0.3358(10) 0.7891(11) 0.0753(7) 0.020(4) Uani 1 1 d .
N10 N 0.3960(12) 0.6706(12) 0.0235(7) 0.029(4) Uani 1 1 d U
N11 N 0.2228(12) 0.1179(12) 0.3919(9) 0.035(5) Uani 1 1 d .
N12 N 0.3562(16) 0.0332(16) 0.3895(10) 0.058(6) Uani 1 1 d U
N13 N -0.0685(11) 0.3946(12) 0.4606(7) 0.024(4) Uani 1 1 d U
C36 C -0.1564(16) 0.5008(16) 0.5109(12) 0.043(7) Uani 1 1 d .
H36 H -0.1834 0.5397 0.5415 0.052 Uiso 1 1 calc R
C1 C 0.3647(16) 1.0176(17) 0.0755(11) 0.041(6) Uani 1 1 d .
H1 H 0.4263 0.9891 0.0691 0.050 Uiso 1 1 calc R
C2 C 0.2182(13) 1.0428(13) 0.1046(8) 0.017(4) Uani 1 1 d U
H2 H 0.1585 1.0352 0.1217 0.021 Uiso 1 1 calc R
C3 C 0.3331(15) 1.1062(17) 0.0555(11) 0.039(6) Uani 1 1 d .
H3 H 0.3668 1.1465 0.0338 0.047 Uiso 1 1 calc R
C4 C 0.1709(14) 1.1965(15) 0.0660(9) 0.029(5) Uani 1 1 d .
C5 C 0.1719(15) 1.2808(16) 0.0887(10) 0.032(5) Uani 1 1 d U
C6 C 0.0979(13) 1.3418(14) 0.0828(9) 0.026(5) Uani 1 1 d U
H6 H 0.0982 1.3998 0.0963 0.031 Uiso 1 1 calc R
C7 C 0.0201(14) 1.3239(15) 0.0575(9) 0.028(5) Uani 1 1 d U
C8 C 0.0151(13) 1.2415(14) 0.0335(9) 0.022(4) Uani 1 1 d .
C9 C 0.0916(13) 1.1766(14) 0.0396(8) 0.024(5) Uani 1 1 d .
H9 H 0.0913 1.1186 0.0261 0.029 Uiso 1 1 calc R
C10 C 0.2517(19) 1.2980(19) 0.1225(15) 0.068(9) Uani 1 1 d .
H10A H 0.2727 1.3533 0.1085 0.102 Uiso 1 1 calc R
H10B H 0.3023 1.2492 0.1162 0.102 Uiso 1 1 calc R
H10C H 0.2307 1.3025 0.1644 0.102 Uiso 1 1 calc R
C11 C -0.0661(15) 1.2154(17) 0.0063(9) 0.040(6) Uani 1 1 d .
H11A H -0.0509 1.1545 -0.0075 0.060 Uiso 1 1 calc R
H11B H -0.0799 1.2550 -0.0269 0.060 Uiso 1 1 calc R
H11C H -0.1197 1.2201 0.0355 0.060 Uiso 1 1 calc R
C12 C -0.1130(15) 1.4313(15) 0.1055(9) 0.031(5) Uani 1 1 d .
H12 H -0.1029 1.4146 0.1447 0.037 Uiso 1 1 calc R
C13 C -0.0980(17) 1.4375(15) 0.0078(9) 0.038(6) Uani 1 1 d .
H13 H -0.0766 1.4275 -0.0322 0.046 Uiso 1 1 calc R
C14 C -0.1729(18) 1.4983(16) 0.0304(10) 0.044(6) Uani 1 1 d .
H14 H -0.2127 1.5366 0.0080 0.052 Uiso 1 1 calc R
C15 C 0.3112(14) 0.7086(14) 0.2357(9) 0.027(5) Uani 1 1 d .
H15 H 0.3559 0.7323 0.2547 0.033 Uiso 1 1 calc R
C16 C 0.2025(15) 0.6930(15) 0.1783(10) 0.032(5) Uani 1 1 d U
H16 H 0.1581 0.7048 0.1511 0.038 Uiso 1 1 calc R
C17 C 0.2188(15) 0.6195(17) 0.2110(10) 0.038(6) Uani 1 1 d U
H17 H 0.1896 0.5686 0.2092 0.045 Uiso 1 1 calc R
C18 C 0.3276(12) 0.5627(15) 0.2891(9) 0.025(5) Uani 1 1 d .
C19 C 0.3723(14) 0.4829(15) 0.2631(10) 0.030(5) Uani 1 1 d U
H19 H 0.3683 0.4724 0.2230 0.036 Uiso 1 1 calc R
C20 C 0.4225(15) 0.4196(15) 0.2968(9) 0.031(5) Uani 1 1 d U
C21 C 0.4245(13) 0.4394(14) 0.3583(8) 0.020(4) Uani 1 1 d .
C22 C 0.3777(13) 0.5179(15) 0.3808(9) 0.026(5) Uani 1 1 d .
H22 H 0.3773 0.5270 0.4215 0.031 Uiso 1 1 calc R
C23 C 0.3292(12) 0.5874(14) 0.3472(9) 0.022(4) Uani 1 1 d .
C24 C 0.2833(17) 0.6701(15) 0.3761(11) 0.042(6) Uani 1 1 d .
H24A H 0.3188 0.7181 0.3647 0.063 Uiso 1 1 calc R
H24B H 0.2795 0.6617 0.4187 0.063 Uiso 1 1 calc R
H24C H 0.2213 0.6851 0.3641 0.063 Uiso 1 1 calc R
C25 C 0.4703(18) 0.3338(19) 0.2693(12) 0.053(7) Uani 1 1 d U
H25A H 0.4381 0.3198 0.2364 0.079 Uiso 1 1 calc R
H25B H 0.4698 0.2861 0.2986 0.079 Uiso 1 1 calc R
H25C H 0.5339 0.3400 0.2552 0.079 Uiso 1 1 calc R
C26 C 0.5639(13) 0.3465(16) 0.3911(10) 0.031(6) Uani 1 1 d .
H26 H 0.6036 0.3559 0.3569 0.038 Uiso 1 1 calc R
C27 C 0.4424(18) 0.3479(18) 0.4503(11) 0.046(7) Uani 1 1 d .
H27 H 0.3800 0.3569 0.4662 0.055 Uiso 1 1 calc R
C28 C 0.5139(19) 0.303(2) 0.4775(12) 0.057(7) Uani 1 1 d U
H28 H 0.5107 0.2786 0.5159 0.069 Uiso 1 1 calc R
C29 C 0.3946(17) 0.7151(16) 0.0745(11) 0.040(6) Uani 1 1 d .
H29 H 0.4310 0.6954 0.1052 0.048 Uiso 1 1 calc R
C30 C 0.2908(17) 0.7927(17) 0.0243(10) 0.041(6) Uani 1 1 d .
H30 H 0.2422 0.8365 0.0146 0.049 Uiso 1 1 calc R
C31 C 0.3312(16) 0.7193(17) -0.0098(11) 0.042(6) Uani 1 1 d U
H31 H 0.3174 0.7054 -0.0476 0.050 Uiso 1 1 calc R
C32 C 0.4514(15) 0.5828(15) 0.0095(10) 0.033(5) Uani 1 1 d .
C33 C 0.4471(15) 0.5174(14) 0.0526(9) 0.030(5) Uani 1 1 d .
H33 H 0.4093 0.5310 0.0882 0.036 Uiso 1 1 calc R
C34 C 0.4975(14) 0.4307(15) 0.0453(9) 0.026(5) Uani 1 1 d U
C35 C 0.499(2) 0.3641(18) 0.0958(10) 0.053(7) Uani 1 1 d .
H35A H 0.4517 0.3863 0.1274 0.079 Uiso 1 1 calc R
H35B H 0.5591 0.3556 0.1103 0.079 Uiso 1 1 calc R
H35C H 0.4854 0.3077 0.0821 0.079 Uiso 1 1 calc R
C37 C -0.1246(15) 0.4384(16) 0.4240(10) 0.034(5) Uani 1 1 d U
H37 H -0.1259 0.4260 0.3839 0.041 Uiso 1 1 calc R
N14 N -0.1788(13) 0.5034(13) 0.4552(9) 0.038(5) Uani 1 1 d .
C38 C -0.0882(15) 0.4326(15) 0.5148(10) 0.032(5) Uani 1 1 d U
H38 H -0.0591 0.4142 0.5488 0.038 Uiso 1 1 calc R
C39 C 0.0037(13) 0.3218(13) 0.4425(8) 0.019(4) Uani 1 1 d U
C40 C 0.0721(13) 0.3400(15) 0.3992(9) 0.029(5) Uani 1 1 d .
H40 H 0.0692 0.3977 0.3827 0.035 Uiso 1 1 calc R
C41 C 0.1479(14) 0.1888(15) 0.4058(9) 0.026(5) Uani 1 1 d .
C42 C 0.0728(13) 0.1706(16) 0.4500(10) 0.032(6) Uani 1 1 d .
H42 H 0.0741 0.1129 0.4665 0.038 Uiso 1 1 calc R
C43 C 0.0003(14) 0.2355(15) 0.4680(9) 0.027(5) Uani 1 1 d U
C44 C -0.0777(16) 0.2129(17) 0.5151(10) 0.041(6) Uani 1 1 d .
H44A H -0.0866 0.1513 0.5110 0.061 Uiso 1 1 calc R
H44B H -0.1349 0.2518 0.5095 0.061 Uiso 1 1 calc R
H44C H -0.0604 0.2215 0.5543 0.061 Uiso 1 1 calc R
C45 C 0.1477(17) 0.2727(16) 0.3787(11) 0.042(6) Uani 1 1 d .
C46 C 0.222(2) 0.300(2) 0.3326(14) 0.074(10) Uani 1 1 d .
H46A H 0.2562 0.2466 0.3134 0.111 Uiso 1 1 calc R
H46B H 0.2638 0.3306 0.3515 0.111 Uiso 1 1 calc R
H46C H 0.1926 0.3385 0.3033 0.111 Uiso 1 1 calc R
C47 C 0.313(2) 0.112(2) 0.4039(13) 0.063(8) Uani 1 1 d U
H47 H 0.3399 0.1569 0.4200 0.076 Uiso 1 1 calc R
C48 C 0.2137(18) 0.0387(18) 0.3652(11) 0.047(6) Uani 1 1 d U
H48 H 0.1608 0.0242 0.3498 0.057 Uiso 1 1 calc R
C49 C 0.2963(17) -0.0126(18) 0.3660(11) 0.043(6) Uani 1 1 d U
H49 H 0.3105 -0.0715 0.3524 0.052 Uiso 1 1 calc R

loop_
_atom_site_aniso_label
_atom_site_aniso_U_11
_atom_site_aniso_U_22
_atom_site_aniso_U_33
_atom_site_aniso_U_23
_atom_site_aniso_U_13
_atom_site_aniso_U_12
Cu1 0.0218(12) 0.0085(12) 0.0212(12) 0.0011(9) -0.0066(9) 0.0014(10)
W1 0.0212(4) 0.0114(4) 0.0145(4) 0.0029(3) -0.0076(3) -0.0005(3)
W2 0.0204(4) 0.0106(4) 0.0206(4) 0.0013(3) -0.0089(3) -0.0039(3)
W3 0.0151(4) 0.0112(4) 0.0140(4) -0.0015(3) -0.0031(3) 0.0003(3)
W4 0.0118(4) 0.0104(4) 0.0205(4) 0.0021(3) -0.0080(3) 0.0008(3)
W5 0.0144(4) 0.0106(4) 0.0189(4) 0.0011(3) -0.0014(3) 0.0016(3)
W6 0.0160(4) 0.0124(4) 0.0156(4) 0.0013(3) -0.0082(3) 0.0014(3)
W7 0.0140(4) 0.0141(4) 0.0190(4) 0.0007(3) -0.0070(3) -0.0011(3)
W8 0.0178(4) 0.0094(4) 0.0244(4) 0.0025(3) -0.0084(3) 0.0027(3)
W9 0.0288(4) 0.0101(4) 0.0242(4) 0.0042(3) -0.0095(3) -0.0036(4)
W10 0.0192(4) 0.0118(4) 0.0270(4) 0.0001(3) -0.0046(3) -0.0045(3)
W11 0.0218(4) 0.0117(4) 0.0157(4) -0.0022(3) -0.0061(3) -0.0005(3)
W12 0.0175(4) 0.0102(4) 0.0219(4) -0.0018(3) -0.0016(3) 0.0026(3)
W13 0.0237(4) 0.0123(4) 0.0208(4) 0.0026(3) -0.0051(3) -0.0038(3)
W14 0.0137(4) 0.0128(4) 0.0176(4) -0.0007(3) -0.0025(3) -0.0006(3)
W15 0.0200(4) 0.0108(4) 0.0134(4) 0.0010(3) -0.0071(3) -0.0005(3)
W16 0.0201(4) 0.0096(4) 0.0129(4) 0.0006(3) -0.0062(3) 0.0001(3)
W17 0.0240(4) 0.0109(4) 0.0234(4) 0.0006(3) -0.0064(3) -0.0004(3)
W18 0.0294(4) 0.0116(4) 0.0281(4) -0.0044(3) -0.0023(3) -0.0034(4)
P1 0.009(2) 0.000(2) 0.009(2) -0.0012(17) -0.0022(16) -0.0001(17)
P2 0.0054(19) 0.002(2) 0.009(2) -0.0012(17) -0.0040(16) 0.0013(17)
O1 0.036(8) 0.027(9) 0.027(8) -0.006(7) -0.006(6) -0.018(7)
O1W 0.032(8) 0.032(10) 0.030(8) -0.001(7) -0.004(6) 0.003(7)
O2 0.023(7) 0.013(8) 0.024(7) 0.004(6) 0.004(5) -0.010(6)
O2W 0.046(10) 0.042(12) 0.047(10) -0.002(8) 0.008(8) 0.011(9)
O3 0.029(7) 0.015(8) 0.018(7) 0.000(6) 0.000(6) -0.011(6)
O3W 0.086(14) 0.050(14) 0.067(13) -0.012(11) -0.008(11) -0.016(12)
O4 0.021(3) 0.021(3) 0.021(3) -0.0003(7) -0.0023(8) -0.0028(8)
O5 0.024(7) 0.007(7) 0.018(6) 0.000(5) -0.005(5) -0.002(6)
O6 0.012(3) 0.012(3) 0.013(3) -0.0003(10) -0.0013(10) -0.0019(11)
O7 0.016(3) 0.015(3) 0.015(3) -0.0004(9) -0.0019(9) -0.0024(10)
O8 0.019(3) 0.019(3) 0.019(3) 0.0001(10) -0.0016(10) -0.0028(11)
O9 0.013(3) 0.013(3) 0.013(3) 0.0001(9) -0.0014(9) -0.0019(10)
O10 0.015(3) 0.015(3) 0.015(3) 0.0002(10) -0.0019(10) -0.0020(11)
O11 0.016(6) 0.010(7) 0.026(7) 0.005(6) -0.005(5) -0.004(6)
O12 0.023(3) 0.021(3) 0.023(3) 0.0000(19) -0.0033(19) -0.0029(19)
O13 0.029(7) 0.026(8) 0.009(6) -0.001(6) -0.001(5) -0.005(6)
O14 0.015(6) 0.023(8) 0.010(6) 0.002(5) -0.003(5) 0.001(6)
O15 0.030(7) 0.026(9) 0.010(6) 0.003(6) 0.001(5) -0.011(6)
O16 0.024(7) 0.004(7) 0.020(7) -0.001(5) 0.001(5) -0.003(6)
O17 0.023(7) 0.020(8) 0.017(7) 0.000(6) -0.006(5) 0.001(6)
O18 0.015(3) 0.015(3) 0.016(3) 0.0001(10) -0.0022(10) -0.0022(11)
O19 0.008(5) 0.006(7) 0.015(6) 0.003(5) -0.001(5) 0.001(5)
O20 0.021(6) 0.008(6) 0.013(5) 0.001(5) -0.001(4) -0.003(5)
O21 0.013(6) 0.008(7) 0.030(7) 0.007(6) -0.006(5) -0.003(5)
O22 0.012(3) 0.012(3) 0.012(3) 0.0000(10) -0.0016(10) -0.0016(11)
O23 0.023(3) 0.024(3) 0.024(3) -0.0003(10) -0.0030(11) -0.0034(11)
O24 0.010(3) 0.010(3) 0.010(3) -0.0002(10) -0.0008(10) -0.0013(11)
O25 0.014(3) 0.013(3) 0.014(3) -0.0004(10) -0.0014(10) -0.0023(11)
O26 0.023(7) 0.013(8) 0.026(7) -0.008(6) -0.006(6) 0.005(6)
O27 0.015(3) 0.014(3) 0.015(3) -0.0002(10) -0.0016(10) -0.0019(11)
O28 0.026(3) 0.026(3) 0.026(3) -0.0001(10) -0.0031(11) -0.0038(11)
O29 0.017(6) 0.008(7) 0.031(7) 0.002(6) -0.009(5) -0.006(6)
O30 0.020(6) 0.009(6) 0.036(6) -0.001(5) -0.009(5) -0.004(5)
O31 0.029(6) 0.014(6) 0.013(5) 0.001(5) 0.002(5) -0.014(5)
O32 0.016(3) 0.016(3) 0.017(3) -0.0002(10) -0.0023(10) -0.0025(11)
O33 0.024(7) 0.023(8) 0.015(6) -0.003(6) -0.003(5) -0.003(6)
O34 0.026(6) 0.010(6) 0.018(6) -0.001(5) -0.012(5) -0.007(5)
O35 0.014(3) 0.014(3) 0.014(3) -0.0004(10) -0.0017(10) -0.0019(11)
O36 0.033(8) 0.022(9) 0.030(8) -0.008(7) 0.001(6) -0.003(7)
O37 0.020(7) 0.015(8) 0.027(7) -0.009(6) -0.002(5) 0.000(6)
O38 0.031(8) 0.021(9) 0.037(8) 0.000(7) -0.012(7) 0.013(7)
O39 0.017(3) 0.017(3) 0.017(3) 0.0000(10) -0.0017(10) -0.0024(11)
O40 0.017(3) 0.017(3) 0.017(3) -0.0003(10) -0.0020(10) -0.0025(11)
O41 0.019(6) 0.025(8) 0.013(6) 0.000(6) -0.006(5) 0.000(6)
O42 0.016(6) 0.014(8) 0.031(7) -0.004(6) 0.005(6) -0.001(6)
O43 0.018(6) 0.022(8) 0.012(6) 0.005(5) 0.003(5) -0.005(6)
O44 0.017(7) 0.022(8) 0.040(8) 0.005(7) -0.019(6) -0.002(6)
O45 0.018(3) 0.017(3) 0.017(3) 0.0012(19) -0.0020(19) -0.0027(19)
O46 0.022(3) 0.021(3) 0.022(3) 0.0010(19) -0.0028(19) -0.0035(19)
O47 0.010(3) 0.010(3) 0.011(3) 0.0001(9) -0.0011(9) -0.0015(10)
O48 0.013(6) 0.020(8) 0.034(8) -0.002(6) -0.009(6) -0.001(6)
O49 0.014(6) 0.011(7) 0.033(8) -0.002(6) -0.007(5) 0.002(6)
O50 0.028(7) 0.016(8) 0.024(7) -0.006(6) -0.004(6) 0.010(6)
O51 0.019(7) 0.017(8) 0.030(7) -0.005(6) -0.009(6) -0.003(6)
O52 0.034(6) 0.009(6) 0.033(6) 0.003(5) -0.009(5) -0.003(5)
O53 0.013(3) 0.012(3) 0.014(3) 0.0005(19) -0.0017(19) -0.0017(19)
O54 0.016(5) 0.011(6) 0.012(5) 0.002(5) -0.007(4) 0.004(5)
O55 0.029(8) 0.020(8) 0.031(8) 0.005(6) -0.012(6) 0.007(6)
O56 0.030(6) 0.011(6) 0.032(6) 0.001(5) -0.005(5) 0.002(5)
O57 0.022(7) 0.016(8) 0.029(7) -0.004(6) -0.001(6) -0.006(6)
O58 0.030(8) 0.016(8) 0.053(10) 0.002(7) -0.011(7) -0.006(7)
O59 0.019(3) 0.017(3) 0.019(3) 0.0000(19) -0.0002(19) -0.003(2)
O60 0.015(3) 0.015(3) 0.016(3) -0.0010(19) -0.0017(19) -0.0035(19)
O61 0.037(8) 0.017(8) 0.025(7) -0.006(6) -0.015(6) 0.011(7)
O62 0.023(3) 0.021(3) 0.021(3) 0.0007(19) -0.0040(19) -0.0023(19)
N1 0.020(8) 0.015(10) 0.035(10) -0.006(8) -0.007(7) 0.009(7)
N2 0.019(8) 0.009(9) 0.036(10) 0.008(7) 0.001(7) 0.000(7)
N3 0.029(9) 0.019(10) 0.019(8) -0.004(7) 0.002(7) 0.004(8)
N4 0.031(7) 0.015(7) 0.033(7) 0.001(6) 0.000(6) -0.002(6)
N5 0.023(7) 0.018(7) 0.032(7) -0.010(6) -0.004(6) -0.004(6)
N6 0.021(9) 0.020(10) 0.033(10) 0.016(8) -0.004(7) -0.005(8)
N7 0.060(13) 0.016(10) 0.009(8) 0.003(7) 0.000(8) -0.002(9)
N8 0.034(11) 0.031(12) 0.040(11) -0.002(9) -0.005(9) 0.010(9)
N9 0.021(8) 0.012(9) 0.025(9) -0.002(7) -0.009(7) 0.006(7)
N10 0.040(8) 0.022(8) 0.025(7) -0.010(6) -0.016(6) 0.007(6)
N11 0.033(10) 0.016(10) 0.061(13) -0.007(9) -0.018(9) -0.007(9)
N12 0.056(9) 0.050(10) 0.068(10) -0.010(8) -0.018(8) 0.000(8)
N13 0.032(7) 0.024(8) 0.016(6) -0.002(6) -0.015(6) 0.005(6)
C36 0.041(14) 0.026(14) 0.061(17) -0.028(12) -0.005(12) 0.004(11)
C1 0.030(12) 0.042(17) 0.049(15) 0.022(12) 0.001(11) -0.004(12)
C2 0.021(7) 0.014(8) 0.016(7) 0.003(6) 0.001(6) -0.004(6)
C3 0.023(11) 0.034(15) 0.060(16) 0.019(12) -0.007(11) -0.001(11)
C4 0.028(11) 0.032(14) 0.022(11) 0.006(9) 0.001(9) 0.006(10)
C5 0.032(5) 0.032(5) 0.033(5) -0.001(2) -0.004(2) -0.005(2)
C6 0.026(8) 0.018(8) 0.033(8) -0.006(7) -0.008(7) 0.002(7)
C7 0.028(5) 0.028(5) 0.028(5) 0.000(2) -0.004(2) -0.003(2)
C8 0.020(10) 0.020(12) 0.027(11) 0.005(9) -0.007(8) -0.002(9)
C9 0.023(10) 0.022(12) 0.025(11) -0.011(9) -0.006(8) 0.008(9)
C10 0.059(18) 0.036(18) 0.12(3) 0.007(17) -0.054(18) -0.005(15)
C11 0.041(13) 0.056(18) 0.024(11) -0.013(11) -0.018(10) 0.001(12)
C12 0.049(14) 0.023(13) 0.020(11) -0.001(9) -0.003(10) -0.006(11)
C13 0.063(16) 0.027(14) 0.015(10) 0.000(9) -0.007(10) 0.025(12)
C14 0.066(17) 0.029(14) 0.037(14) -0.002(11) -0.031(12) 0.008(13)
C15 0.032(11) 0.017(12) 0.034(12) 0.010(9) -0.011(9) 0.000(10)
C16 0.034(8) 0.026(9) 0.038(9) 0.012(7) -0.010(7) -0.010(7)
C17 0.029(8) 0.042(10) 0.045(9) 0.007(8) -0.012(7) -0.012(8)
C18 0.012(9) 0.029(13) 0.033(12) 0.016(10) -0.001(8) -0.004(9)
C19 0.031(5) 0.029(5) 0.030(5) 0.000(2) -0.003(2) -0.004(2)
C20 0.038(8) 0.020(9) 0.033(8) 0.004(7) -0.004(7) -0.003(7)
C21 0.024(10) 0.020(12) 0.017(10) 0.006(8) 0.000(8) -0.011(9)
C22 0.019(10) 0.030(13) 0.025(11) 0.007(9) 0.005(8) 0.005(9)
C23 0.015(9) 0.018(12) 0.033(11) 0.013(9) -0.006(8) -0.002(8)
C24 0.044(14) 0.022(14) 0.051(15) 0.012(11) 0.001(12) 0.018(11)
C25 0.053(7) 0.052(7) 0.053(7) -0.001(2) -0.006(2) -0.007(2)
C26 0.013(10) 0.037(15) 0.043(13) -0.019(11) 0.000(9) 0.004(10)
C27 0.047(15) 0.051(18) 0.038(14) 0.003(13) -0.017(12) 0.009(13)
C28 0.063(11) 0.060(11) 0.047(10) 0.006(8) -0.012(8) 0.001(8)
C29 0.047(14) 0.030(15) 0.044(14) 0.002(11) -0.017(11) 0.001(12)
C30 0.045(14) 0.041(16) 0.039(14) -0.014(12) -0.018(11) -0.003(12)
C31 0.042(6) 0.042(6) 0.042(6) -0.001(2) -0.005(2) -0.005(2)
C32 0.035(12) 0.023(13) 0.038(13) -0.001(10) -0.015(10) 0.013(10)
C33 0.034(12) 0.020(13) 0.030(12) 0.003(10) -0.002(9) 0.015(10)
C34 0.028(8) 0.024(9) 0.024(8) 0.005(7) -0.007(7) 0.007(7)
C35 0.09(2) 0.044(18) 0.028(13) 0.005(12) -0.007(13) -0.010(16)
C37 0.035(6) 0.034(6) 0.034(6) 0.001(2) -0.005(2) -0.005(2)
N14 0.034(11) 0.025(11) 0.058(13) 0.006(10) -0.024(9) -0.003(9)
C38 0.032(5) 0.032(5) 0.031(5) 0.000(2) -0.004(2) -0.004(2)
C39 0.024(7) 0.012(8) 0.021(7) 0.000(6) -0.006(6) 0.001(6)
C40 0.025(11) 0.028(13) 0.034(12) -0.002(10) -0.013(9) -0.001(10)
C41 0.030(11) 0.023(13) 0.026(11) -0.007(9) -0.009(9) 0.001(10)
C42 0.024(11) 0.028(14) 0.045(13) -0.021(11) -0.019(10) 0.006(10)
C43 0.027(8) 0.028(9) 0.029(8) -0.004(7) -0.019(7) -0.003(7)
C44 0.048(14) 0.032(15) 0.041(14) 0.012(11) -0.005(11) -0.004(12)
C45 0.043(14) 0.024(14) 0.055(16) -0.014(12) 0.002(12) 0.005(11)
C46 0.06(2) 0.06(2) 0.09(2) 0.018(18) 0.026(18) -0.005(17)
C47 0.063(11) 0.061(12) 0.071(11) -0.014(9) -0.025(9) -0.011(9)
C48 0.047(10) 0.042(10) 0.053(10) -0.010(8) -0.014(8) 0.000(8)
C49 0.043(6) 0.042(6) 0.044(6) -0.001(2) -0.004(2) -0.006(2)

loop_
_atom_type_symbol
_atom_type_description
_atom_type_scat_dispersion_real
_atom_type_scat_dispersion_imag
_atom_type_scat_source
C C 0.0033 0.0016 'International Tables Vol C Tables 4.2.6.8 and 6.1.1.4'
H H 0.0000 0.0000 'International Tables Vol C Tables 4.2.6.8 and 6.1.1.4'
N N 0.0061 0.0033 'International Tables Vol C Tables 4.2.6.8 and 6.1.1.4'
O O 0.0106 0.0060 'International Tables Vol C Tables 4.2.6.8 and 6.1.1.4'
P P 0.1023 0.0942 'International Tables Vol C Tables 4.2.6.8 and 6.1.1.4'
Cu Cu 0.3201 1.2651 'International Tables Vol C Tables 4.2.6.8 and 6.1.1.4'
W W -0.8490 6.8722 'International Tables Vol C Tables 4.2.6.8 and 6.1.1.4'

loop_
_geom_angle_atom_site_label_1
_geom_angle_atom_site_label_2
_geom_angle_atom_site_label_3
_geom_angle
_geom_angle_site_symmetry_1
_geom_angle_site_symmetry_3
N1 Cu1 N9 94.4(7) . .
N1 Cu1 N5 173.6(6) . .
N9 Cu1 N5 88.5(6) . .
N1 Cu1 O1W 87.5(6) . .
N9 Cu1 O1W 178.0(7) . .
N5 Cu1 O1W 89.5(6) . .
N1 Cu1 O29 93.5(6) . .
N9 Cu1 O29 92.3(5) . .
N5 Cu1 O29 92.0(6) . .
O1W Cu1 O29 87.7(5) . .
O61 W1 O39 103.8(6) . .
O61 W1 O31 98.8(6) . .
O39 W1 O31 90.7(5) . .
O61 W1 O41 99.0(6) . .
O39 W1 O41 156.7(5) . .
O31 W1 O41 90.6(5) . .
O61 W1 O46 96.0(6) . .
O39 W1 O46 84.5(5) . .
O31 W1 O46 165.2(5) . .
O41 W1 O46 88.3(5) . .
O61 W1 O40 170.9(6) . .
O39 W1 O40 84.7(5) . .
O31 W1 O40 84.0(5) . .
O41 W1 O40 72.3(4) . .
O46 W1 O40 81.6(5) . .
O1 W2 O5 101.6(6) . .
O1 W2 O2 101.0(6) . .
O5 W2 O2 91.9(5) . .
O1 W2 O7 102.5(6) . .
O5 W2 O7 86.9(5) . .
O2 W2 O7 156.3(5) . .
O1 W2 O4 102.2(6) . .
O5 W2 O4 155.9(5) . .
O2 W2 O4 86.9(5) . .
O7 W2 O4 84.6(5) . .
O1 W2 O10 171.5(6) . .
O5 W2 O10 84.4(5) . .
O2 W2 O10 72.6(5) . .
O7 W2 O10 83.7(4) . .
O4 W2 O10 72.3(5) . .
O26 W3 O21 101.4(5) . .
O26 W3 O20 100.1(6) . .
O21 W3 O20 88.6(5) . .
O26 W3 O27 97.2(6) . .
O21 W3 O27 85.9(5) . .
O20 W3 O27 162.5(5) . .
O26 W3 O25 99.3(5) . .
O21 W3 O25 159.1(5) . .
O20 W3 O25 90.4(5) . .
O27 W3 O25 88.9(5) . .
O26 W3 O24 172.4(5) . .
O21 W3 O24 85.5(4) . .
O20 W3 O24 82.9(4) . .
O27 W3 O24 80.1(4) . .
O25 W3 O24 73.7(4) . .
O29 W4 O30 99.3(6) . .
O29 W4 O17 101.5(6) . .
O30 W4 O17 93.4(6) . .
O29 W4 O6 99.8(5) . .
O30 W4 O6 92.1(5) . .
O17 W4 O6 156.8(5) . .
O29 W4 O5 94.2(5) . .
O30 W4 O5 166.4(5) . .
O17 W4 O5 83.5(5) . .
O6 W4 O5 85.9(5) . .
O29 W4 O18 171.8(5) . .
O30 W4 O18 85.0(5) . .
O17 W4 O18 85.1(5) . .
O6 W4 O18 72.9(4) . .
O5 W4 O18 81.6(5) . .
O8 W5 O32 97.9(6) . .
O8 W5 O6 99.7(5) . .
O32 W5 O6 90.5(5) . .
O8 W5 O16 101.9(5) . .
O32 W5 O16 89.7(5) . .
O6 W5 O16 158.2(5) . .
O8 W5 O9 96.2(5) . .
O32 W5 O9 165.6(5) . .
O6 W5 O9 89.7(5) . .
O16 W5 O9 84.9(5) . .
O8 W5 O18 173.0(5) . .
O32 W5 O18 83.1(5) . .
O6 W5 O18 73.4(4) . .
O16 W5 O18 85.0(5) . .
O9 W5 O18 83.2(4) . .
O23 W6 O14 99.8(6) . .
O23 W6 O21 102.4(5) . .
O14 W6 O21 86.9(5) . .
O23 W6 O22 100.0(5) . .
O14 W6 O22 90.4(5) . .
O21 W6 O22 157.6(5) . .
O23 W6 O34 98.6(6) . .
O14 W6 O34 161.5(5) . .
O21 W6 O34 87.4(5) . .
O22 W6 O34 88.2(5) . .
O23 W6 O19 172.9(5) . .
O14 W6 O19 80.6(5) . .
O21 W6 O19 84.7(4) . .
O22 W6 O19 72.9(4) . .
O34 W6 O19 81.4(5) . .
O44 W7 O34 99.5(6) . .
O44 W7 O43 100.7(6) . .
O34 W7 O43 90.5(5) . .
O44 W7 O62 101.8(6) . .
O34 W7 O62 91.9(5) . .
O43 W7 O62 156.7(5) . .
O44 W7 O60 94.3(6) . .
O34 W7 O60 166.0(5) . .
O43 W7 O60 84.8(5) . .
O62 W7 O60 87.3(5) . .
O44 W7 O47 173.4(5) . .
O34 W7 O47 85.3(5) . .
O43 W7 O47 83.7(5) . .
O62 W7 O47 73.4(5) . .
O60 W7 O47 81.1(4) . .
O38 W8 O48 99.5(6) . .
O38 W8 O39 104.2(6) . .
O48 W8 O39 87.4(5) . .
O38 W8 O37 99.6(6) . .
O48 W8 O37 92.5(5) . .
O39 W8 O37 155.9(5) . .
O38 W8 O30 97.9(6) . .
O48 W8 O30 162.4(5) . .
O39 W8 O30 85.9(5) . .
O37 W8 O30 87.0(5) . .
O38 W8 O54 171.8(5) . .
O48 W8 O54 83.1(5) . .
O39 W8 O54 83.6(5) . .
O37 W8 O54 72.5(5) . .
O30 W8 O54 80.0(5) . .
O56 W9 O46 102.3(6) . .
O56 W9 O59 101.2(6) . .
O46 W9 O59 92.2(5) . .
O56 W9 O48 101.6(6) . .
O46 W9 O48 86.1(5) . .
O59 W9 O48 156.9(6) . .
O56 W9 O55 99.6(6) . .
O46 W9 O55 157.6(6) . .
O59 W9 O55 88.4(5) . .
O48 W9 O55 84.7(6) . .
O56 W9 O53 170.1(5) . .
O46 W9 O53 85.9(5) . .
O59 W9 O53 72.7(5) . .
O48 W9 O53 84.2(5) . .
O55 W9 O53 72.8(5) . .
O58 W10 O60 102.7(6) . .
O58 W10 O45 102.4(6) . .
O60 W10 O45 87.5(5) . .
O58 W10 O59 100.4(6) . .
O60 W10 O59 156.9(5) . .
O45 W10 O59 86.7(5) . .
O58 W10 O57 100.9(6) . .
O60 W10 O57 90.7(5) . .
O45 W10 O57 156.4(5) . .
O59 W10 O57 85.8(5) . .
O58 W10 O53 170.8(6) . .
O60 W10 O53 84.7(5) . .
O45 W10 O53 83.1(5) . .
O59 W10 O53 72.4(5) . .
O57 W10 O53 73.3(5) . .
O50 W11 O51 97.4(6) . .
O50 W11 O35 102.1(5) . .
O51 W11 O35 87.7(5) . .
O50 W11 O62 101.7(6) . .
O51 W11 O62 90.1(6) . .
O35 W11 O62 156.1(5) . .
O50 W11 O33 97.8(6) . .
O51 W11 O33 164.7(5) . .
O35 W11 O33 87.4(5) . .
O62 W11 O33 88.5(5) . .
O50 W11 O47 174.7(5) . .
O51 W11 O47 82.1(5) . .
O35 W11 O47 83.2(4) . .
O62 W11 O47 73.0(5) . .
O33 W11 O47 83.0(5) . .
O36 W12 O49 99.0(6) . .
O36 W12 O35 103.4(6) . .
O49 W12 O35 87.8(5) . .
O36 W12 O37 99.3(6) . .
O49 W12 O37 91.0(5) . .
O35 W12 O37 157.1(5) . .
O36 W12 O32 96.2(6) . .
O49 W12 O32 164.7(5) . .
O35 W12 O32 86.7(5) . .
O37 W12 O32 88.6(5) . .
O36 W12 O54 172.8(5) . .
O49 W12 O54 83.2(5) . .
O35 W12 O54 83.5(4) . .
O37 W12 O54 73.7(5) . .
O32 W12 O54 82.0(4) . .
O3 W13 O9 102.6(6) . .
O3 W13 O2 103.3(6) . .
O9 W13 O2 90.1(5) . .
O3 W13 O13 101.2(6) . .
O9 W13 O13 85.4(5) . .
O2 W13 O13 155.5(5) . .
O3 W13 O11 100.4(6) . .
O9 W13 O11 156.9(5) . .
O2 W13 O11 86.2(5) . .
O13 W13 O11 88.6(5) . .
O3 W13 O10 172.4(5) . .
O9 W13 O10 84.2(5) . .
O2 W13 O10 73.1(4) . .
O13 W13 O10 82.5(5) . .
O11 W13 O10 72.9(5) . .
O42 W14 O41 101.7(6) . .
O42 W14 O20 97.5(6) . .
O41 W14 O20 90.4(5) . .
O42 W14 O43 101.3(6) . .
O41 W14 O43 157.0(5) . .
O20 W14 O43 87.3(5) . .
O42 W14 O45 97.2(5) . .
O41 W14 O45 90.4(5) . .
O20 W14 O45 164.8(5) . .
O43 W14 O45 86.1(5) . .
O42 W14 O40 175.3(5) . .
O41 W14 O40 73.7(5) . .
O20 W14 O40 83.3(5) . .
O43 W14 O40 83.3(5) . .
O45 W14 O40 82.3(5) . .
O28 W15 O25 102.0(6) . .
O28 W15 O31 99.0(6) . .
O25 W15 O31 90.5(5) . .
O28 W15 O17 102.5(6) . .
O25 W15 O17 155.5(5) . .
O31 W15 O17 87.2(5) . .
O28 W15 O7 96.7(6) . .
O25 W15 O7 90.8(5) . .
O31 W15 O7 163.7(5) . .
O17 W15 O7 84.8(5) . .
O28 W15 O24 175.0(5) . .
O25 W15 O24 73.1(4) . .
O31 W15 O24 82.5(5) . .
O17 W15 O24 82.4(4) . .
O7 W15 O24 82.3(4) . .
O15 W16 O33 99.5(6) . .
O15 W16 O16 102.0(6) . .
O33 W16 O16 90.3(5) . .
O15 W16 O22 100.1(6) . .
O33 W16 O22 91.7(5) . .
O16 W16 O22 157.2(5) . .
O15 W16 O13 96.2(6) . .
O33 W16 O13 164.1(5) . .
O16 W16 O13 84.1(5) . .
O22 W16 O13 87.8(5) . .
O15 W16 O19 172.7(6) . .
O33 W16 O19 84.8(5) . .
O16 W16 O19 83.9(4) . .
O22 W16 O19 73.7(4) . .
O13 W16 O19 79.8(4) . .
O12 W17 O4 100.4(6) . .
O12 W17 O11 102.6(6) . .
O4 W17 O11 90.2(5) . .
O12 W17 O27 100.4(6) . .
O4 W17 O27 88.6(5) . .
O11 W17 O27 156.8(5) . .
O12 W17 O14 102.1(6) . .
O4 W17 O14 157.2(6) . .
O11 W17 O14 88.7(5) . .
O27 W17 O14 83.6(5) . .
O12 W17 O10 174.4(5) . .
O4 W17 O10 75.1(5) . .
O11 W17 O10 74.3(5) . .
O27 W17 O10 83.0(5) . .
O14 W17 O10 82.7(5) . .
O52 W18 O57 101.2(6) . .
O52 W18 O51 101.4(6) . .
O57 W18 O51 89.3(6) . .
O52 W18 O49 101.1(6) . .
O57 W18 O49 157.7(5) . .
O51 W18 O49 85.5(5) . .
O52 W18 O55 101.9(6) . .
O57 W18 O55 89.5(6) . .
O51 W18 O55 156.5(6) . .
O49 W18 O55 86.7(6) . .
O52 W18 O53 173.0(5) . .
O57 W18 O53 73.7(5) . .
O51 W18 O53 83.6(5) . .
O49 W18 O53 84.1(5) . .
O55 W18 O53 73.6(5) . .
O47 P1 O54 111.2(6) . .
O47 P1 O40 111.3(7) . .
O54 P1 O40 111.5(7) . .
O47 P1 O53 106.5(6) . .
O54 P1 O53 109.0(7) . .
O40 P1 O53 107.1(7) . .
O19 P2 O24 112.5(6) . .
O19 P2 O18 111.7(6) . .
O24 P2 O18 111.1(7) . .
O19 P2 O10 106.8(6) . .
O24 P2 O10 107.3(6) . .
O18 P2 O10 107.2(7) . .
W13 O2 W2 124.6(6) . .
W17 O4 W2 121.6(7) . .
W2 O5 W4 150.9(7) . .
W5 O6 W4 121.7(6) . .
W2 O7 W15 149.4(7) . .
W13 O9 W5 151.3(6) . .
P2 O10 W17 125.4(6) . .
P2 O10 W13 125.1(6) . .
W17 O10 W13 90.5(4) . .
P2 O10 W2 124.6(7) . .
W17 O10 W2 90.7(4) . .
W13 O10 W2 89.7(4) . .
W17 O11 W13 122.3(7) . .
W13 O13 W16 152.2(8) . .
W6 O14 W17 153.5(7) . .
W5 O16 W16 153.3(7) . .
W4 O17 W15 155.6(8) . .
P2 O18 W4 128.4(6) . .
P2 O18 W5 127.1(7) . .
W4 O18 W5 91.5(4) . .
P2 O19 W16 129.5(6) . .
P2 O19 W6 127.1(6) . .
W16 O19 W6 90.3(4) . .
W14 O20 W3 163.1(7) . .
W3 O21 W6 149.6(7) . .
W16 O22 W6 122.9(6) . .
P2 O24 W3 127.8(7) . .
P2 O24 W15 128.3(6) . .
W3 O24 W15 90.0(4) . .
W15 O25 W3 123.2(6) . .
W17 O27 W3 153.5(7) . .
W4 O29 Cu1 166.7(7) . .
W4 O30 W8 161.9(7) . .
W1 O31 W15 163.4(7) . .
W5 O32 W12 162.1(7) . .
W16 O33 W11 161.3(8) . .
W7 O34 W6 161.5(7) . .
W11 O35 W12 149.4(7) . .
W8 O37 W12 123.8(7) . .
W1 O39 W8 152.0(7) . .
P1 O40 W14 127.9(7) . .
P1 O40 W1 127.5(7) . .
W14 O40 W1 90.9(4) . .
W14 O41 W1 123.0(6) . .
W7 O43 W14 153.7(8) . .
W10 O45 W14 149.8(7) . .
W9 O46 W1 151.2(7) . .
P1 O47 W7 128.8(6) . .
P1 O47 W11 127.8(6) . .
W7 O47 W11 90.7(4) . .
W8 O48 W9 150.2(7) . .
W12 O49 W18 150.7(7) . .
W11 O51 W18 151.6(7) . .
P1 O53 W10 125.3(6) . .
P1 O53 W9 123.8(6) . .
W10 O53 W9 91.2(4) . .
P1 O53 W18 124.3(6) . .
W10 O53 W18 90.6(4) . .
W9 O53 W18 91.5(4) . .
P1 O54 W12 127.4(6) . .
P1 O54 W8 126.2(7) . .
W12 O54 W8 90.0(4) . .
W18 O55 W9 121.8(7) . .
W18 O57 W10 122.5(6) . .
W9 O59 W10 123.7(7) . .
W10 O60 W7 150.6(7) . .
W11 O62 W7 122.7(7) . .
C2 N1 C1 105.8(18) . .
C2 N1 Cu1 120.7(13) . .
C1 N1 Cu1 133.4(14) . .
C2 N2 C3 110.7(17) . .
C2 N2 C4 123.8(16) . .
C3 N2 C4 125.3(18) . .
C12 N3 C13 107.4(17) . .
C12 N3 C7 124.1(17) . .
C13 N3 C7 128.5(16) . .
C12 N4 C14 108.9(18) . .
C15 N5 C16 105.1(18) . .
C15 N5 Cu1 130.0(14) . .
C16 N5 Cu1 124.5(14) . .
C15 N6 C17 105.8(18) . .
C15 N6 C18 126.6(17) . .
C17 N6 C18 127.3(19) . .
C26 N7 C27 106(2) . .
C26 N7 C21 127.2(19) . .
C27 N7 C21 126.6(19) . .
C26 N8 C28 105(2) . .
C29 N9 C30 107.9(18) . .
C29 N9 Cu1 125.7(15) . .
C30 N9 Cu1 123.7(13) . .
C29 N10 C31 107.5(19) . .
C29 N10 C32 124.9(18) . .
C31 N10 C32 127.4(18) . .
C47 N11 C48 107(2) . .
C47 N11 C41 128.6(19) . .
C48 N11 C41 124.4(18) . .
C47 N12 C49 108(2) . .
C37 N13 C38 108.6(19) . .
C37 N13 C39 123.6(17) . .
C38 N13 C39 127.7(17) . .
N14 C36 C38 107(2) . .
N1 C1 C3 111(2) . .
N1 C2 N2 110.3(16) . .
N2 C3 C1 102(2) . .
C5 C4 C9 120.7(19) . .
C5 C4 N2 124.3(19) . .
C9 C4 N2 114.0(19) . .
C6 C5 C4 117(2) . .
C6 C5 C10 123(2) . .
C4 C5 C10 120(2) . .
C5 C6 C7 123(2) . .
C6 C7 C8 123(2) . .
C6 C7 N3 119.2(19) . .
C8 C7 N3 118.2(17) . .
C9 C8 C7 115.0(18) . .
C9 C8 C11 118.5(19) . .
C7 C8 C11 126.4(19) . .
C8 C9 C4 121.4(19) . .
N4 C12 N3 109.5(19) . .
N3 C13 C14 105.8(18) . .
N4 C14 C13 108(2) . .
N5 C15 N6 112.7(19) . .
C17 C16 N5 107(2) . .
C16 C17 N6 110(2) . .
C19 C18 C23 126(2) . .
C19 C18 N6 115.7(18) . .
C23 C18 N6 117.7(19) . .
C18 C19 C20 120(2) . .
C19 C20 C21 117(2) . .
C19 C20 C25 120(2) . .
C21 C20 C25 123(2) . .
C22 C21 C20 119.7(19) . .
C22 C21 N7 119.1(17) . .
C20 C21 N7 121.2(18) . .
C21 C22 C23 125.2(19) . .
C18 C23 C22 111.8(19) . .
C18 C23 C24 127.8(19) . .
C22 C23 C24 120.2(19) . .
N7 C26 N8 113(2) . .
C28 C27 N7 109(2) . .
C27 C28 N8 107(2) . .
N9 C29 N10 111(2) . .
N9 C30 C31 107(2) . .
N10 C31 C30 106(2) . .
C33 C32 C34 124(2) . 2_665
C33 C32 N10 116.5(19) . .
C34 C32 N10 120(2) 2_665 .
C32 C33 C34 122.3(19) . .
C32 C34 C33 114.0(19) 2_665 .
C32 C34 C35 125(2) 2_665 .
C33 C34 C35 120.6(19) . .
N14 C37 N13 107.0(19) . .
C36 N14 C37 109.5(19) . .
C36 C38 N13 108(2) . .
C40 C39 C43 123.0(19) . .
C40 C39 N13 117.2(18) . .
C43 C39 N13 119.7(17) . .
C39 C40 C45 122(2) . .
C45 C41 N11 121.1(19) . .
C45 C41 C42 121(2) . .
N11 C41 C42 118(2) . .
C43 C42 C41 122(2) . .
C42 C43 C39 116(2) . .
C42 C43 C44 120(2) . .
C39 C43 C44 123.8(19) . .
C41 C45 C40 116(2) . .
C41 C45 C46 126(2) . .
C40 C45 C46 118(2) . .
N12 C47 N11 109(2) . .
C49 C48 N11 105(2) . .
N12 C49 C48 110(2) . .

loop_
_geom_bond_atom_site_label_1
_geom_bond_atom_site_label_2
_geom_bond_distance
_geom_bond_site_symmetry_2
Cu1 N1 1.973(18) .
Cu1 N9 2.008(15) .
Cu1 N5 2.005(18) .
Cu1 O1W 2.043(14) .
Cu1 O29 2.273(12) .
W1 O61 1.701(13) .
W1 O39 1.895(11) .
W1 O31 1.887(12) .
W1 O41 1.920(12) .
W1 O46 1.997(13) .
W1 O40 2.376(12) .
W2 O1 1.683(12) .
W2 O5 1.876(12) .
W2 O2 1.904(12) .
W2 O7 1.918(12) .
W2 O4 1.991(13) .
W2 O10 2.400(11) .
W3 O26 1.735(12) .
W3 O21 1.897(12) .
W3 O20 1.906(12) .
W3 O27 1.928(12) .
W3 O25 1.913(11) .
W3 O24 2.359(11) .
W4 O29 1.706(12) .
W4 O30 1.847(13) .
W4 O17 1.865(12) .
W4 O6 1.936(11) .
W4 O5 1.968(12) .
W4 O18 2.330(12) .
W5 O8 1.729(12) .
W5 O32 1.897(13) .
W5 O6 1.893(11) .
W5 O16 1.899(12) .
W5 O9 1.927(12) .
W5 O18 2.339(11) .
W6 O23 1.706(13) .
W6 O14 1.860(12) .
W6 O21 1.903(12) .
W6 O22 1.909(11) .
W6 O34 1.914(12) .
W6 O19 2.386(11) .
W7 O44 1.695(12) .
W7 O34 1.879(12) .
W7 O43 1.878(11) .
W7 O62 1.908(12) .
W7 O60 1.985(13) .
W7 O47 2.349(11) .
W8 O38 1.702(13) .
W8 O48 1.881(13) .
W8 O39 1.890(12) .
W8 O37 1.897(12) .
W8 O30 1.954(13) .
W8 O54 2.407(11) .
W9 O56 1.677(14) .
W9 O46 1.843(13) .
W9 O59 1.896(12) .
W9 O48 1.928(12) .
W9 O55 1.977(13) .
W9 O53 2.385(12) .
W10 O58 1.710(14) .
W10 O60 1.863(13) .
W10 O45 1.885(12) .
W10 O59 1.948(13) .
W10 O57 1.954(12) .
W10 O53 2.362(11) .
W11 O50 1.714(12) .
W11 O51 1.903(14) .
W11 O35 1.896(11) .
W11 O62 1.911(12) .
W11 O33 1.933(14) .
W11 O47 2.362(10) .
W12 O36 1.703(13) .
W12 O49 1.898(13) .
W12 O35 1.909(12) .
W12 O37 1.913(13) .
W12 O32 1.923(12) .
W12 O54 2.348(11) .
W13 O3 1.670(12) .
W13 O9 1.883(12) .
W13 O2 1.903(13) .
W13 O13 1.934(12) .
W13 O11 1.942(12) .
W13 O10 2.379(12) .
W14 O42 1.713(12) .
W14 O41 1.898(12) .
W14 O20 1.894(12) .
W14 O43 1.906(12) .
W14 O45 1.952(13) .
W14 O40 2.333(11) .
W15 O28 1.691(13) .
W15 O25 1.903(11) .
W15 O31 1.909(12) .
W15 O17 1.905(12) .
W15 O7 1.932(12) .
W15 O24 2.390(11) .
W16 O15 1.696(12) .
W16 O33 1.866(13) .
W16 O16 1.894(12) .
W16 O22 1.915(11) .
W16 O13 1.921(13) .
W16 O19 2.351(11) .
W17 O12 1.714(13) .
W17 O4 1.886(12) .
W17 O11 1.895(12) .
W17 O27 1.894(12) .
W17 O14 1.942(12) .
W17 O10 2.354(12) .
W18 O52 1.699(13) .
W18 O57 1.894(12) .
W18 O51 1.908(14) .
W18 O49 1.927(12) .
W18 O55 1.934(13) .
W18 O53 2.385(11) .
P1 O47 1.532(12) .
P1 O54 1.528(12) .
P1 O40 1.553(12) .
P1 O53 1.589(13) .
P2 O19 1.529(11) .
P2 O24 1.529(11) .
P2 O18 1.550(12) .
P2 O10 1.573(13) .
N1 C2 1.34(2) .
N1 C1 1.34(3) .
N2 C2 1.32(2) .
N2 C3 1.37(3) .
N2 C4 1.47(3) .
N3 C12 1.35(2) .
N3 C13 1.36(3) .
N3 C7 1.47(3) .
N4 C12 1.30(3) .
N4 C14 1.33(3) .
N5 C15 1.32(3) .
N5 C16 1.43(3) .
N6 C15 1.31(3) .
N6 C17 1.38(3) .
N6 C18 1.44(2) .
N7 C26 1.30(3) .
N7 C27 1.32(3) .
N7 C21 1.44(3) .
N8 C26 1.30(3) .
N8 C28 1.36(3) .
N9 C29 1.30(3) .
N9 C30 1.38(3) .
N10 C29 1.34(3) .
N10 C31 1.38(3) .
N10 C32 1.46(3) .
N11 C47 1.36(3) .
N11 C48 1.38(3) .
N11 C41 1.42(3) .
N12 C47 1.28(3) .
N12 C49 1.34(3) .
N13 C37 1.31(3) .
N13 C38 1.35(3) .
N13 C39 1.43(2) .
C36 N14 1.33(3) .
C36 C38 1.32(3) .
C1 C3 1.42(3) .
C4 C5 1.38(3) .
C4 C9 1.42(3) .
C5 C6 1.32(3) .
C5 C10 1.51(3) .
C6 C7 1.38(3) .
C7 C8 1.38(3) .
C8 C9 1.38(3) .
C8 C11 1.49(3) .
C13 C14 1.37(3) .
C16 C17 1.31(3) .
C18 C19 1.39(3) .
C18 C23 1.37(3) .
C19 C20 1.37(3) .
C20 C21 1.43(3) .
C20 C25 1.49(3) .
C21 C22 1.35(3) .
C22 C23 1.42(3) .
C23 C24 1.45(3) .
C27 C28 1.34(3) .
C30 C31 1.38(3) .
C32 C33 1.37(3) .
C32 C34 1.37(3) 2_665
C33 C34 1.40(3) .
C34 C32 1.37(3) 2_665
C34 C35 1.49(3) .
C37 N14 1.33(3) .
C39 C40 1.37(3) .
C39 C43 1.41(3) .
C40 C45 1.42(3) .
C41 C45 1.38(3) .
C41 C42 1.45(3) .
C42 C43 1.36(3) .
C43 C44 1.53(3) .
C45 C46 1.50(3) .
C48 C49 1.33(3) .
